data_7158610
loop_
_publ_author_name
'Lu, Yuling'
'Duan, Xianxian'
'Chen, Xia'
'Yao, Meng'
'Chen, Chunmei'
'Zhu, Hucheng'
'Luo, Zengwei'
'Zhang, Yonghui'

_publ_section_title
;
 A mild tetradehydro-Diels--Alder reaction of aryldiyne compounds affords
 exclusively linear products
;
_journal_name_full 'Organic &amp; Biomolecular Chemistry'
_journal_paper_doi 10.1039/D2OB00121G
_journal_year 2022
_chemical_formula_sum 'C22 H19 N O3'
_chemical_formula_weight 345.38
_space_group_crystal_system monoclinic
_space_group_IT_number 14
_space_group_name_Hall '-P 2yn'
_space_group_name_H-M_alt 'P 1 21/n 1'
_atom_sites_solution_hydrogens geom
_audit_creation_method SHELXL-2014/7
_audit_update_record
;
2021-10-26 deposited with the CCDC.	2022-03-17 downloaded from the CCDC.
;
_cell_angle_alpha 90
_cell_angle_beta 95.2820(10)
_cell_angle_gamma 90
_cell_formula_units_Z 4
_cell_length_a 9.7838(2)
_cell_length_b 9.39690(10)
_cell_length_c 19.7446(3)
_cell_measurement_reflns_used 25828
_cell_measurement_temperature 293(2)
_cell_measurement_theta_max 73.554
_cell_measurement_theta_min 2.273
_cell_volume 1807.56(5)
_computing_structure_refinement 'SHELXL-2014/7 (Sheldrick, 2014)'
_diffrn_ambient_temperature 293(2)
_diffrn_measured_fraction_theta_full 0.999
_diffrn_measured_fraction_theta_max 0.993
_diffrn_measurement_device_type CCD
_diffrn_radiation_type CuK\a
_diffrn_radiation_wavelength 1.54178
_diffrn_reflns_av_R_equivalents 0.0347
_diffrn_reflns_av_unetI/netI 0.0130
_diffrn_reflns_Laue_measured_fraction_full 0.999
_diffrn_reflns_Laue_measured_fraction_max 0.993
_diffrn_reflns_limit_h_max 12
_diffrn_reflns_limit_h_min -12
_diffrn_reflns_limit_k_max 11
_diffrn_reflns_limit_k_min -11
_diffrn_reflns_limit_l_max 24
_diffrn_reflns_limit_l_min -24
_diffrn_reflns_number 42473
_diffrn_reflns_point_group_measured_fraction_full 0.999
_diffrn_reflns_point_group_measured_fraction_max 0.993
_diffrn_reflns_theta_full 67.679
_diffrn_reflns_theta_max 73.837
_diffrn_reflns_theta_min 4.498
_exptl_absorpt_coefficient_mu 0.681
_exptl_absorpt_correction_type multi-scan
_exptl_absorpt_process_details sadabs
_exptl_crystal_colour colorless
_exptl_crystal_density_diffrn 1.269
_exptl_crystal_description Block
_exptl_crystal_F_000 728
_exptl_crystal_size_max 0.220
_exptl_crystal_size_mid 0.200
_exptl_crystal_size_min 0.180
_exptl_transmission_factor_max 0.864
_exptl_transmission_factor_min 0.864
_refine_diff_density_max 0.355
_refine_diff_density_min -0.409
_refine_diff_density_rms 0.107
_refine_ls_extinction_method none
_refine_ls_goodness_of_fit_ref 1.075
_refine_ls_hydrogen_treatment constr
_refine_ls_matrix_type full
_refine_ls_number_parameters 225
_refine_ls_number_reflns 3632
_refine_ls_number_restraints 1
_refine_ls_restrained_S_all 1.075
_refine_ls_R_factor_all 0.0757
_refine_ls_R_factor_gt 0.0732
_refine_ls_shift/su_max 0.000
_refine_ls_shift/su_mean 0.000
_refine_ls_structure_factor_coef Fsqd
_refine_ls_weighting_details 'w=1/[\s^2^(Fo^2^)+(0.1283P)^2^+0.4665P] where P=(Fo^2^+2Fc^2^)/3'
_refine_ls_weighting_scheme calc
_refine_ls_wR_factor_gt 0.2078
_refine_ls_wR_factor_ref 0.2115
_reflns_Friedel_coverage 0.000
_reflns_number_gt 3310
_reflns_number_total 3632
_reflns_threshold_expression 'I > 2\s(I)'
_cod_data_source_file d2ob00121g2.cif
_cod_data_source_block 1_a
_cod_original_sg_symbol_H-M 'P 21/n'
_cod_database_code 7158610
_shelx_shelxl_version_number 2014/7
_shelx_space_group_comment
;
The symmetry employed for this shelxl refinement is uniquely defined
by the following loop, which should always be used as a source of
symmetry information in preference to the above space-group names.
They are only intended as comments.
;
_shelx_estimated_absorpt_t_min 0.865
_shelx_estimated_absorpt_t_max 0.887

loop_
_space_group_symop_operation_xyz
'x, y, z'
'-x+1/2, y+1/2, -z+1/2'
'-x, -y, -z'
'x-1/2, -y-1/2, z-1/2'

loop_
_atom_site_label
_atom_site_type_symbol
_atom_site_fract_x
_atom_site_fract_y
_atom_site_fract_z
_atom_site_U_iso_or_equiv
_atom_site_adp_type
_atom_site_occupancy
_atom_site_site_symmetry_order
_atom_site_calc_flag
_atom_site_refinement_flags_posn
_atom_site_refinement_flags_adp
_atom_site_refinement_flags_occupancy
_atom_site_disorder_assembly
_atom_site_disorder_group
C1 C 0.4067(2) 0.9579(2) 0.20082(10) 0.0593(5) Uani 1 1 d . . . . .
H1 H 0.4158 0.9025 0.1625 0.071 Uiso 1 1 calc R U . . .
C2 C 0.3477(2) 1.0886(2) 0.19369(11) 0.0645(5) Uani 1 1 d . . . . .
H2 H 0.3152 1.1208 0.1507 0.077 Uiso 1 1 calc R U . . .
C3 C 0.3351(2) 1.1756(2) 0.25069(12) 0.0661(5) Uani 1 1 d . . . . .
H3 H 0.2989 1.2667 0.2449 0.079 Uiso 1 1 calc R U . . .
C4 C 0.37549(19) 1.1275(2) 0.31420(10) 0.0592(5) Uani 1 1 d . . . . .
H4 H 0.3646 1.1852 0.3516 0.071 Uiso 1 1 calc R U . . .
C5 C 0.43428(17) 0.98987(19) 0.32420(9) 0.0496(4) Uani 1 1 d . . . . .
C6 C 0.45489(17) 0.90485(18) 0.26601(9) 0.0490(4) Uani 1 1 d . . . . .
C7 C 0.51936(19) 0.77030(19) 0.27441(9) 0.0529(4) Uani 1 1 d . . . . .
H7 H 0.5346 0.7152 0.2367 0.063 Uiso 1 1 calc R U . . .
C8 C 0.55896(18) 0.72225(18) 0.33852(9) 0.0496(4) Uani 1 1 d . . . . .
C9 C 0.53303(18) 0.8038(2) 0.39542(9) 0.0522(4) Uani 1 1 d . . . . .
C10 C 0.47350(19) 0.9353(2) 0.38967(9) 0.0543(4) Uani 1 1 d . . . . .
H10 H 0.4591 0.9880 0.4283 0.065 Uiso 1 1 calc R U . . .
C11 C 0.5837(2) 0.7277(2) 0.45768(10) 0.0626(5) Uani 1 1 d . . . . .
C12 C 0.6322(2) 0.5860(2) 0.35977(9) 0.0545(4) Uani 1 1 d . . . . .
C13 C 0.5452(3) 0.4571(2) 0.33732(11) 0.0696(6) Uani 1 1 d . . . . .
H13A H 0.4624 0.4576 0.3599 0.104 Uiso 1 1 calc R U . . .
H13B H 0.5959 0.3716 0.3489 0.104 Uiso 1 1 calc R U . . .
H13C H 0.5225 0.4606 0.2890 0.104 Uiso 1 1 calc R U . . .
C14 C 0.7734(2) 0.5826(3) 0.33229(13) 0.0735(6) Uani 1 1 d . . . . .
H14A H 0.7627 0.5927 0.2837 0.110 Uiso 1 1 calc R U . . .
H14B H 0.8175 0.4936 0.3440 0.110 Uiso 1 1 calc R U . . .
H14C H 0.8285 0.6593 0.3519 0.110 Uiso 1 1 calc R U . . .
C15 C 0.7016(2) 0.5032(3) 0.48240(11) 0.0721(6) Uani 1 1 d . . . . .
C16 C 0.8267(4) 0.2904(3) 0.49425(15) 0.1040(10) Uani 1 1 d . . . . .
H16A H 0.7587 0.2446 0.5196 0.125 Uiso 1 1 calc R U . . .
H16B H 0.8970 0.3314 0.5262 0.125 Uiso 1 1 calc R U . . .
C17 C 0.88809(15) 0.18581(16) 0.44967(7) 0.0672(5) Uani 1 1 d G . . . .
C18 C 0.80511(15) 0.0995(2) 0.40599(9) 0.0853(7) Uani 1 1 d G . . . .
H18 H 0.7102 0.1099 0.4031 0.102 Uiso 1 1 calc R U . . .
C19 C 0.8640(3) -0.00236(18) 0.36668(9) 0.1233(12) Uani 1 1 d G U . . .
H19 H 0.8084 -0.0601 0.3375 0.148 Uiso 1 1 calc R U . . .
C20 C 1.0058(3) -0.0179(2) 0.37105(10) 0.1392(17) Uani 1 1 d G U . . .
H20 H 1.0451 -0.0860 0.3447 0.167 Uiso 1 1 calc R U . . .
C21 C 1.08876(18) 0.0684(3) 0.41473(12) 0.1202(15) Uani 1 1 d G . . . .
H21 H 1.1837 0.0581 0.4176 0.144 Uiso 1 1 calc R U . . .
C22 C 1.02992(15) 0.1703(2) 0.45404(10) 0.0845(7) Uani 1 1 d G . . . .
H22 H 1.0854 0.2280 0.4833 0.101 Uiso 1 1 calc R U . . .
N1 N 0.64402(18) 0.60220(18) 0.43602(8) 0.0598(4) Uani 1 1 d . . . . .
O1 O 0.5760(2) 0.7642(2) 0.51592(7) 0.0943(6) Uani 1 1 d . . . . .
O2 O 0.6969(3) 0.5081(3) 0.54216(9) 0.1219(10) Uani 1 1 d . . . . .
O3 O 0.7630(2) 0.40001(18) 0.45013(8) 0.0833(5) Uani 1 1 d . . . . .

loop_
_atom_site_aniso_label
_atom_site_aniso_U_11
_atom_site_aniso_U_22
_atom_site_aniso_U_33
_atom_site_aniso_U_23
_atom_site_aniso_U_13
_atom_site_aniso_U_12
C1 0.0663(11) 0.0625(11) 0.0487(9) -0.0009(8) 0.0032(8) -0.0066(8)
C2 0.0615(11) 0.0693(13) 0.0615(11) 0.0121(9) -0.0004(9) -0.0018(9)
C3 0.0600(11) 0.0598(11) 0.0785(13) 0.0080(10) 0.0064(9) 0.0069(9)
C4 0.0589(10) 0.0538(10) 0.0654(11) -0.0035(8) 0.0087(8) 0.0057(8)
C5 0.0459(8) 0.0486(9) 0.0542(9) -0.0055(7) 0.0048(7) -0.0013(7)
C6 0.0486(8) 0.0499(9) 0.0485(9) -0.0034(7) 0.0039(7) -0.0063(7)
C7 0.0626(10) 0.0508(9) 0.0458(9) -0.0100(7) 0.0079(7) -0.0019(7)
C8 0.0544(9) 0.0472(9) 0.0479(9) -0.0077(7) 0.0073(7) -0.0004(7)
C9 0.0571(9) 0.0535(10) 0.0459(9) -0.0085(7) 0.0042(7) 0.0033(7)
C10 0.0603(10) 0.0536(10) 0.0493(9) -0.0128(7) 0.0060(7) 0.0052(8)
C11 0.0760(12) 0.0623(11) 0.0485(10) -0.0099(8) 0.0011(8) 0.0143(9)
C12 0.0651(10) 0.0518(10) 0.0472(9) -0.0057(7) 0.0078(7) 0.0078(8)
C13 0.0944(15) 0.0509(10) 0.0629(12) -0.0065(9) 0.0040(10) 0.0008(10)
C14 0.0755(13) 0.0722(14) 0.0759(14) 0.0043(10) 0.0233(11) 0.0187(10)
C15 0.0885(15) 0.0723(13) 0.0548(11) 0.0007(9) 0.0027(10) 0.0242(11)
C16 0.144(3) 0.094(2) 0.0737(15) 0.0148(14) 0.0068(16) 0.0577(19)
C17 0.0780(13) 0.0592(11) 0.0648(12) 0.0160(9) 0.0085(10) 0.0150(9)
C18 0.0862(16) 0.0836(17) 0.0851(16) 0.0128(13) 0.0024(13) -0.0110(13)
C19 0.220(3) 0.0616(16) 0.0854(19) 0.0075(14) 0.000(2) -0.011(2)
C20 0.245(4) 0.104(3) 0.0771(19) 0.0348(18) 0.064(3) 0.093(3)
C21 0.097(2) 0.153(3) 0.119(3) 0.069(2) 0.0515(19) 0.060(2)
C22 0.0789(15) 0.0802(16) 0.0921(17) 0.0284(13) -0.0033(12) -0.0030(12)
N1 0.0723(10) 0.0593(9) 0.0476(8) -0.0046(6) 0.0039(7) 0.0144(7)
O1 0.1472(16) 0.0889(12) 0.0450(8) -0.0140(7) -0.0012(9) 0.0429(11)
O2 0.189(2) 0.1232(18) 0.0532(10) 0.0069(10) 0.0082(11) 0.0807(17)
O3 0.1126(13) 0.0743(10) 0.0631(9) 0.0068(7) 0.0088(8) 0.0404(9)

loop_
_atom_type_symbol
_atom_type_description
_atom_type_scat_dispersion_real
_atom_type_scat_dispersion_imag
_atom_type_scat_source
C C 0.0181 0.0091 'International Tables Vol C Tables 4.2.6.8 and 6.1.1.4'
H H 0.0000 0.0000 'International Tables Vol C Tables 4.2.6.8 and 6.1.1.4'
N N 0.0311 0.0180 'International Tables Vol C Tables 4.2.6.8 and 6.1.1.4'
O O 0.0492 0.0322 'International Tables Vol C Tables 4.2.6.8 and 6.1.1.4'

loop_
_geom_angle_atom_site_label_1
_geom_angle_atom_site_label_2
_geom_angle_atom_site_label_3
_geom_angle
_geom_angle_site_symmetry_1
_geom_angle_site_symmetry_3
_geom_angle_publ_flag
C2 C1 C6 120.91(18) . . ?
C2 C1 H1 119.5 . . ?
C6 C1 H1 119.5 . . ?
C1 C2 C3 120.68(19) . . ?
C1 C2 H2 119.7 . . ?
C3 C2 H2 119.7 . . ?
C4 C3 C2 120.45(19) . . ?
C4 C3 H3 119.8 . . ?
C2 C3 H3 119.8 . . ?
C3 C4 C5 120.73(19) . . ?
C3 C4 H4 119.6 . . ?
C5 C4 H4 119.6 . . ?
C10 C5 C4 122.02(16) . . ?
C10 C5 C6 119.15(16) . . ?
C4 C5 C6 118.82(17) . . ?
C7 C6 C1 121.80(16) . . ?
C7 C6 C5 119.95(16) . . ?
C1 C6 C5 118.23(17) . . ?
C8 C7 C6 119.28(15) . . ?
C8 C7 H7 120.4 . . ?
C6 C7 H7 120.4 . . ?
C7 C8 C9 120.34(17) . . ?
C7 C8 C12 128.73(15) . . ?
C9 C8 C12 110.94(15) . . ?
C10 C9 C8 122.32(17) . . ?
C10 C9 C11 128.21(16) . . ?
C8 C9 C11 109.43(16) . . ?
C9 C10 C5 118.86(16) . . ?
C9 C10 H10 120.6 . . ?
C5 C10 H10 120.6 . . ?
O1 C11 N1 126.4(2) . . ?
O1 C11 C9 127.75(19) . . ?
N1 C11 C9 105.85(15) . . ?
N1 C12 C8 100.55(13) . . ?
N1 C12 C13 111.12(16) . . ?
C8 C12 C13 110.86(16) . . ?
N1 C12 C14 111.57(17) . . ?
C8 C12 C14 109.92(16) . . ?
C13 C12 C14 112.24(17) . . ?
C12 C13 H13A 109.5 . . ?
C12 C13 H13B 109.5 . . ?
H13A C13 H13B 109.5 . . ?
C12 C13 H13C 109.5 . . ?
H13A C13 H13C 109.5 . . ?
H13B C13 H13C 109.5 . . ?
C12 C14 H14A 109.5 . . ?
C12 C14 H14B 109.5 . . ?
H14A C14 H14B 109.5 . . ?
C12 C14 H14C 109.5 . . ?
H14A C14 H14C 109.5 . . ?
H14B C14 H14C 109.5 . . ?
O2 C15 O3 124.3(2) . . ?
O2 C15 N1 125.5(2) . . ?
O3 C15 N1 110.22(18) . . ?
O3 C16 C17 106.8(2) . . ?
O3 C16 H16A 110.4 . . ?
C17 C16 H16A 110.4 . . ?
O3 C16 H16B 110.4 . . ?
C17 C16 H16B 110.4 . . ?
H16A C16 H16B 108.6 . . ?
C18 C17 C22 120.0 . . ?
C18 C17 C16 120.6(2) . . ?
C22 C17 C16 119.3(2) . . ?
C17 C18 C19 120.0 . . ?
C17 C18 H18 120.0 . . ?
C19 C18 H18 120.0 . . ?
C20 C19 C18 120.0 . . ?
C20 C19 H19 120.0 . . ?
C18 C19 H19 120.0 . . ?
C21 C20 C19 120.0 . . ?
C21 C20 H20 120.0 . . ?
C19 C20 H20 120.0 . . ?
C20 C21 C22 120.0 . . ?
C20 C21 H21 120.0 . . ?
C22 C21 H21 120.0 . . ?
C21 C22 C17 120.0 . . ?
C21 C22 H22 120.0 . . ?
C17 C22 H22 120.0 . . ?
C15 N1 C11 121.24(17) . . ?
C15 N1 C12 125.50(16) . . ?
C11 N1 C12 113.18(15) . . ?
C15 O3 C16 114.63(18) . . ?

loop_
_geom_bond_atom_site_label_1
_geom_bond_atom_site_label_2
_geom_bond_distance
_geom_bond_site_symmetry_2
_geom_bond_publ_flag
C1 C2 1.359(3) . ?
C1 C6 1.420(3) . ?
C1 H1 0.9300 . ?
C2 C3 1.405(3) . ?
C2 H2 0.9300 . ?
C3 C4 1.357(3) . ?
C3 H3 0.9300 . ?
C4 C5 1.422(3) . ?
C4 H4 0.9300 . ?
C5 C10 1.410(3) . ?
C5 C6 1.429(2) . ?
C6 C7 1.416(3) . ?
C7 C8 1.366(3) . ?
C7 H7 0.9300 . ?
C8 C9 1.402(2) . ?
C8 C12 1.508(2) . ?
C9 C10 1.367(3) . ?
C9 C11 1.468(3) . ?
C10 H10 0.9300 . ?
C11 O1 1.209(2) . ?
C11 N1 1.403(2) . ?
C12 N1 1.507(2) . ?
C12 C13 1.523(3) . ?
C12 C14 1.530(3) . ?
C13 H13A 0.9600 . ?
C13 H13B 0.9600 . ?
C13 H13C 0.9600 . ?
C14 H14A 0.9600 . ?
C14 H14B 0.9600 . ?
C14 H14C 0.9600 . ?
C15 O2 1.186(3) . ?
C15 O3 1.333(3) . ?
C15 N1 1.388(3) . ?
C16 O3 1.452(3) . ?
C16 C17 1.483(3) . ?
C16 H16A 0.9700 . ?
C16 H16B 0.9700 . ?
C17 C18 1.3900 . ?
C17 C22 1.3900 . ?
C18 C19 1.3900 . ?
C18 H18 0.9300 . ?
C19 C20 1.3900 . ?
C19 H19 0.9300 . ?
C20 C21 1.3900 . ?
C20 H20 0.9300 . ?
C21 C22 1.3900 . ?
C21 H21 0.9300 . ?
C22 H22 0.9300 . ?

loop_
_geom_torsion_atom_site_label_1
_geom_torsion_atom_site_label_2
_geom_torsion_atom_site_label_3
_geom_torsion_atom_site_label_4
_geom_torsion
_geom_torsion_site_symmetry_1
_geom_torsion_site_symmetry_2
_geom_torsion_site_symmetry_3
_geom_torsion_site_symmetry_4
_geom_torsion_publ_flag
C6 C1 C2 C3 1.2(3) . . . . ?
C1 C2 C3 C4 -3.4(3) . . . . ?
C2 C3 C4 C5 1.6(3) . . . . ?
C3 C4 C5 C10 -178.10(18) . . . . ?
C3 C4 C5 C6 2.3(3) . . . . ?
C2 C1 C6 C7 -178.63(17) . . . . ?
C2 C1 C6 C5 2.6(3) . . . . ?
C10 C5 C6 C7 -2.7(2) . . . . ?
C4 C5 C6 C7 176.92(15) . . . . ?
C10 C5 C6 C1 176.05(16) . . . . ?
C4 C5 C6 C1 -4.3(2) . . . . ?
C1 C6 C7 C8 -177.52(16) . . . . ?
C5 C6 C7 C8 1.2(3) . . . . ?
C6 C7 C8 C9 1.5(3) . . . . ?
C6 C7 C8 C12 -178.07(17) . . . . ?
C7 C8 C9 C10 -2.9(3) . . . . ?
C12 C8 C9 C10 176.81(16) . . . . ?
C7 C8 C9 C11 179.16(17) . . . . ?
C12 C8 C9 C11 -1.2(2) . . . . ?
C8 C9 C10 C5 1.3(3) . . . . ?
C11 C9 C10 C5 178.85(19) . . . . ?
C4 C5 C10 C9 -178.14(16) . . . . ?
C6 C5 C10 C9 1.5(3) . . . . ?
C10 C9 C11 O1 4.0(4) . . . . ?
C8 C9 C11 O1 -178.1(2) . . . . ?
C10 C9 C11 N1 -175.83(19) . . . . ?
C8 C9 C11 N1 2.0(2) . . . . ?
C7 C8 C12 N1 179.55(18) . . . . ?
C9 C8 C12 N1 -0.1(2) . . . . ?
C7 C8 C12 C13 -62.9(2) . . . . ?
C9 C8 C12 C13 117.51(18) . . . . ?
C7 C8 C12 C14 61.8(3) . . . . ?
C9 C8 C12 C14 -117.82(18) . . . . ?
O3 C16 C17 C18 -68.7(3) . . . . ?
O3 C16 C17 C22 114.1(2) . . . . ?
C22 C17 C18 C19 0.0 . . . . ?
C16 C17 C18 C19 -177.18(18) . . . . ?
C17 C18 C19 C20 0.0 . . . . ?
C18 C19 C20 C21 0.0 . . . . ?
C19 C20 C21 C22 0.0 . . . . ?
C20 C21 C22 C17 0.0 . . . . ?
C18 C17 C22 C21 0.0 . . . . ?
C16 C17 C22 C21 177.21(18) . . . . ?
O2 C15 N1 C11 6.0(4) . . . . ?
O3 C15 N1 C11 -174.4(2) . . . . ?
O2 C15 N1 C12 -170.8(3) . . . . ?
O3 C15 N1 C12 8.8(3) . . . . ?
O1 C11 N1 C15 0.9(4) . . . . ?
C9 C11 N1 C15 -179.25(19) . . . . ?
O1 C11 N1 C12 178.0(2) . . . . ?
C9 C11 N1 C12 -2.1(2) . . . . ?
C8 C12 N1 C15 178.4(2) . . . . ?
C13 C12 N1 C15 61.0(3) . . . . ?
C14 C12 N1 C15 -65.1(3) . . . . ?
C8 C12 N1 C11 1.4(2) . . . . ?
C13 C12 N1 C11 -116.0(2) . . . . ?
C14 C12 N1 C11 117.9(2) . . . . ?
O2 C15 O3 C16 -0.3(4) . . . . ?
N1 C15 O3 C16 -179.9(3) . . . . ?
C17 C16 O3 C15 179.7(2) . . . . ?
